data_4316103
loop_
_publ_author_name
'Hedayat Haddadi'
'Naader Alizadeh'
'Mojtaba Shamsipur'
'Zouhair Asfari'
'Vito Lippolis'
'Carla Bazzicalupi'

_publ_section_title
;
 Cation-\p Interaction in Complex Formation Between Tl+ Ion and
 Calix[4]crown-6 and Some Calix[4]biscrown-6 Derivatives: Thallium-203
 NMR, Proton NMR, and X-ray Evidence
;
_journal_name_full 'Inorganic Chemistry'
_journal_page_first 6874
_journal_page_last 6882
_journal_paper_doi 10.1021/ic100097v
_journal_volume 49
_journal_year 2010
_chemical_formula_sum 'C58 H65 Cl N O17 Tl'
_chemical_formula_weight 1287.93
_chemical_name_systematic
;
 ?
;
_space_group_IT_number 61
_symmetry_cell_setting orthorhombic
_symmetry_space_group_name_Hall '-P 2ac 2ab'
_symmetry_space_group_name_H-M 'P b c a'
_atom_sites_solution_hydrogens geom
_atom_sites_solution_primary direct
_atom_sites_solution_secondary difmap
_audit_creation_method SHELXL-97
_cell_angle_alpha 90.00
_cell_angle_beta 90.00
_cell_angle_gamma 90.00
_cell_formula_units_Z 8
_cell_length_a 19.171(2)
_cell_length_b 19.282(1)
_cell_length_c 29.746(2)
_cell_measurement_reflns_used 5256
_cell_measurement_temperature 150
_cell_measurement_theta_max 28.9025
_cell_measurement_theta_min 3.8101
_cell_volume 10995.8(15)
_computing_cell_refinement
;
CrysAlis RED, Oxford Diffraction Ltd.,
Version 1.171.32.5 (release 08-05-2007 CrysAlis171 .NET)
(compiled May  8 2007,13:10:02)
;
_computing_data_collection
;
CrysAlis CCD, Oxford Diffraction Ltd.,
Version 1.171.32.5 (release 08-05-2007 CrysAlis171 .NET)
(compiled May  8 2007,13:10:02)
;
_computing_data_reduction
;
CrysAlis RED, Oxford Diffraction Ltd.,
Version 1.171.32.5 (release 08-05-2007 CrysAlis171 .NET)
(compiled May  8 2007,13:10:02)
;
_computing_molecular_graphics 'ORTEP3 Ver. 1.01\b (Farrugia, 1997)'
_computing_publication_material 'PARST93 (Nardelli, 1993)'
_computing_structure_refinement 'SHELXL-97 (Sheldrick, 1997)'
_computing_structure_solution 'SIR97 (Altomare 1997)'
_diffrn_ambient_temperature 150
_diffrn_detector_area_resol_mean 16.4547
_diffrn_measured_fraction_theta_full 0.954
_diffrn_measured_fraction_theta_max 0.954
_diffrn_measurement_device_type CCD
_diffrn_measurement_method omega-scan
_diffrn_radiation_monochromator graphite
_diffrn_radiation_source 'Enhance (Mo) X-ray Source'
_diffrn_radiation_type 'Mo K\a'
_diffrn_radiation_wavelength 0.7107
_diffrn_reflns_av_R_equivalents 0.0587
_diffrn_reflns_av_sigmaI/netI 0.0926
_diffrn_reflns_limit_h_max 22
_diffrn_reflns_limit_h_min -16
_diffrn_reflns_limit_k_max 22
_diffrn_reflns_limit_k_min -22
_diffrn_reflns_limit_l_max 34
_diffrn_reflns_limit_l_min -28
_diffrn_reflns_number 28475
_diffrn_reflns_theta_full 24.71
_diffrn_reflns_theta_max 24.71
_diffrn_reflns_theta_min 3.82
_diffrn_standards_interval_count infinity
_diffrn_standards_interval_time infinity
_diffrn_standards_number 0
_exptl_absorpt_coefficient_mu 3.060
_exptl_absorpt_correction_T_max 1.00000
_exptl_absorpt_correction_T_min 0.53266
_exptl_absorpt_correction_type multi-scan
_exptl_absorpt_process_details
;
CrysAlis RED, Oxford Diffraction Ltd.,
Version 1.171.32.29 (release 10-06-2008 CrysAlis171 .NET)
(compiled Jun 10 2008,16:49:55)
Empirical absorption correction using spherical harmonics,
 implemented in SCALE3 ABSPACK scaling algorithm.
;
_exptl_crystal_colour colourless
_exptl_crystal_density_diffrn 1.556
_exptl_crystal_density_method 'not measured'
_exptl_crystal_description prismatic
_exptl_crystal_F_000 5232
_exptl_crystal_size_max 0.2
_exptl_crystal_size_mid 0.1
_exptl_crystal_size_min 0.1
_refine_diff_density_max 1.629
_refine_diff_density_min -1.437
_refine_diff_density_rms 0.113
_refine_ls_extinction_method none
_refine_ls_goodness_of_fit_ref 0.920
_refine_ls_hydrogen_treatment constr
_refine_ls_matrix_type full
_refine_ls_number_parameters 704
_refine_ls_number_reflns 8952
_refine_ls_number_restraints 12
_refine_ls_restrained_S_all 0.922
_refine_ls_R_factor_all 0.1027
_refine_ls_R_factor_gt 0.0516
_refine_ls_shift/su_max 0.007
_refine_ls_shift/su_mean 0.000
_refine_ls_structure_factor_coef Fsqd
_refine_ls_weighting_details 'calc w=1/[\s^2^(Fo^2^)+(0.0751P)^2^+0.0000P] where P=(Fo^2^+2Fc^2^)/3'
_refine_ls_weighting_scheme calc
_refine_ls_wR_factor_gt 0.1220
_refine_ls_wR_factor_ref 0.1343
_reflns_number_gt 5043
_reflns_number_total 8952
_reflns_threshold_expression >2sigma(I)
_cod_data_source_file ic100097v_si_002.cif
_cod_data_source_block '[TlLMeCN]ClO4'
_cod_database_code 4316103

loop_
_symmetry_equiv_pos_as_xyz
'x, y, z'
'-x+1/2, -y, z+1/2'
'x+1/2, -y+1/2, -z'
'-x, y+1/2, -z+1/2'
'-x, -y, -z'
'x-1/2, y, -z-1/2'
'-x-1/2, y-1/2, z'
'x, -y-1/2, z-1/2'

loop_
_atom_site_label
_atom_site_type_symbol
_atom_site_fract_x
_atom_site_fract_y
_atom_site_fract_z
_atom_site_U_iso_or_equiv
_atom_site_adp_type
_atom_site_occupancy
_atom_site_symmetry_multiplicity
_atom_site_calc_flag
_atom_site_refinement_flags
_atom_site_disorder_assembly
_atom_site_disorder_group
Tl01 Tl 0.22936(2) 0.096744(15) 0.574169(10) 0.04726(14) Uani 1 1 d . . .
Cl2 Cl 0.46808(13) 0.25198(12) 0.41966(7) 0.0533(6) Uani 1 1 d . . .
O1 O 0.4628(3) 0.0143(2) 0.59883(13) 0.0238(11) Uani 1 1 d . . .
O12 O 0.2472(2) 0.0018(2) 0.65087(14) 0.0267(12) Uani 1 1 d . . .
O3 O 0.6823(3) 0.1479(2) 0.66361(14) 0.0286(11) Uani 1 1 d . . .
O6 O 0.3600(2) 0.1829(2) 0.70864(13) 0.0235(11) Uani 1 1 d . . .
O2 O 0.6146(3) 0.0352(2) 0.61381(14) 0.0309(12) Uani 1 1 d . . .
O4 O 0.6270(3) 0.2323(2) 0.72146(14) 0.0294(12) Uani 1 1 d . . .
O5 O 0.4802(3) 0.2457(2) 0.75298(13) 0.0268(11) Uani 1 1 d . . .
O9 O 0.1361(3) 0.1214(2) 0.47593(16) 0.0426(14) Uani 1 1 d . . .
O7 O 0.3441(2) 0.1949(2) 0.55669(13) 0.0237(11) Uani 1 1 d . . .
O11 O 0.1377(3) -0.0520(2) 0.59289(15) 0.0295(12) Uani 1 1 d . . .
O8 O 0.2144(3) 0.2253(2) 0.52274(15) 0.0352(13) Uani 1 1 d . . .
O10 O 0.1061(3) -0.0009(2) 0.50478(15) 0.0395(14) Uani 1 1 d . . .
C4 C 0.4020(4) 0.0538(3) 0.5326(2) 0.0287(18) Uani 1 1 d . . .
C16 C 0.2918(4) 0.2357(3) 0.6510(2) 0.0265(18) Uani 1 1 d . . .
C44 C 0.2743(4) 0.2356(4) 0.4965(2) 0.037(2) Uani 1 1 d . . .
H44A H 0.2669 0.2740 0.4760 0.044 Uiso 1 1 calc R . .
H44B H 0.2838 0.1944 0.4788 0.044 Uiso 1 1 calc R . .
C38 C 0.6811(4) 0.2580(3) 0.6986(2) 0.0270(17) Uani 1 1 d . . .
C33 C 0.7120(4) 0.2136(4) 0.6668(2) 0.0302(19) Uani 1 1 d . . .
C10 C 0.4075(4) 0.1995(3) 0.5799(2) 0.0222(16) Uani 1 1 d . . .
C39 C 0.5992(4) 0.2761(3) 0.7560(2) 0.0293(18) Uani 1 1 d . . .
H39A H 0.5824 0.3190 0.7428 0.035 Uiso 1 1 calc R . .
H39B H 0.6357 0.2875 0.7774 0.035 Uiso 1 1 calc R . .
C19 C 0.1807(4) 0.1510(4) 0.6752(2) 0.0331(18) Uani 1 1 d . . .
H19 H 0.1435 0.1222 0.6826 0.040 Uiso 1 1 calc R . .
C34 C 0.7685(4) 0.2364(4) 0.6417(2) 0.039(2) Uani 1 1 d . . .
H34 H 0.7890 0.2073 0.6206 0.047 Uiso 1 1 calc R . .
C110 C 0.5186(4) 0.0991(3) 0.6972(2) 0.0310(17) Uani 1 1 d . . .
H11A H 0.5021 0.0706 0.6730 0.050 Uiso 1 1 calc R . .
H11B H 0.5507 0.1330 0.6858 0.050 Uiso 1 1 calc R . .
H11C H 0.4798 0.1222 0.7111 0.050 Uiso 1 1 calc R . .
C23 C 0.3094(4) 0.0317(3) 0.7180(2) 0.0284(18) Uani 1 1 d . . .
C17 C 0.2993(4) 0.1862(3) 0.6853(2) 0.0267(18) Uani 1 1 d . . .
C11 C 0.4140(4) 0.2420(3) 0.6177(2) 0.0267(18) Uani 1 1 d . . .
C8 C 0.4554(4) 0.1111(3) 0.5253(2) 0.0270(17) Uani 1 1 d . . .
H8C H 0.5004 0.0899 0.5197 0.032 Uiso 1 1 calc R . .
H8D H 0.4425 0.1367 0.4985 0.032 Uiso 1 1 calc R . .
C13 C 0.5357(4) 0.2157(4) 0.6188(2) 0.0315(18) Uani 1 1 d . . .
H13 H 0.5799 0.2230 0.6308 0.038 Uiso 1 1 calc R . .
C53 C 0.0823(4) -0.0661(4) 0.5218(2) 0.040(2) Uani 1 1 d . . .
H53A H 0.1163 -0.1020 0.5154 0.048 Uiso 1 1 calc R . .
H53B H 0.0386 -0.0788 0.5076 0.048 Uiso 1 1 calc R . .
C5 C 0.3492(4) 0.0428(4) 0.5021(2) 0.036(2) Uani 1 1 d . . .
H5 H 0.3459 0.0712 0.4769 0.043 Uiso 1 1 calc R . .
C3 C 0.4063(4) 0.0091(3) 0.5697(2) 0.0282(17) Uani 1 1 d . . .
C31 C 0.6786(4) 0.0324(4) 0.6370(2) 0.0341(19) Uani 1 1 d . . .
H31C H 0.7080 -0.0034 0.6240 0.041 Uiso 1 1 calc R . .
H31D H 0.6704 0.0210 0.6683 0.041 Uiso 1 1 calc R . .
C41 C 0.4217(4) 0.2169(4) 0.7740(2) 0.039(2) Uani 1 1 d . . .
H41E H 0.4157 0.2381 0.8034 0.046 Uiso 1 1 calc R . .
H41F H 0.4291 0.1676 0.7784 0.046 Uiso 1 1 calc R . .
C47 C 0.1257(4) 0.0733(4) 0.4430(2) 0.0323(19) Uani 1 1 d . . .
C25 C 0.3581(4) -0.0492(3) 0.6637(2) 0.0331(19) Uani 1 1 d . . .
C24 C 0.3070(4) -0.0047(3) 0.6776(2) 0.0263(17) Uani 1 1 d . . .
C52 C 0.1098(4) 0.0064(4) 0.4591(2) 0.036(2) Uani 1 1 d . . .
C7 C 0.3045(5) -0.0489(4) 0.5468(3) 0.047(2) Uani 1 1 d . . .
H7 H 0.2707 -0.0826 0.5516 0.056 Uiso 1 1 calc R . .
C9 C 0.4629(4) 0.1611(3) 0.56317(19) 0.0224(17) Uani 1 1 d . . .
C56 C 0.1938(4) -0.0461(3) 0.6648(2) 0.0294(17) Uani 1 1 d . . .
H56A H 0.1845 -0.0398 0.6966 0.035 Uiso 1 1 calc R . .
H56B H 0.2101 -0.0932 0.6603 0.035 Uiso 1 1 calc R . .
C40 C 0.5410(4) 0.2403(3) 0.7796(2) 0.0308(18) Uani 1 1 d . . .
H40C H 0.5526 0.1918 0.7842 0.037 Uiso 1 1 calc R . .
H40D H 0.5331 0.2615 0.8087 0.037 Uiso 1 1 calc R . .
C30 C 0.5777(4) -0.0287(3) 0.6161(2) 0.035(2) Uani 1 1 d . . .
H30E H 0.5604 -0.0354 0.6464 0.042 Uiso 1 1 calc R . .
H30F H 0.6094 -0.0665 0.6093 0.042 Uiso 1 1 calc R . .
C2 C 0.3540(4) -0.0408(3) 0.5775(2) 0.0330(18) Uani 1 1 d . . .
C14 C 0.5268(4) 0.1705(3) 0.5835(2) 0.0292(18) Uani 1 1 d . . .
H14 H 0.5650 0.1455 0.5730 0.035 Uiso 1 1 calc R . .
C12 C 0.4792(4) 0.2500(3) 0.6362(2) 0.0314(19) Uani 1 1 d . . .
H12 H 0.4851 0.2790 0.6609 0.038 Uiso 1 1 calc R . .
C29 C 0.5181(4) -0.0304(3) 0.5841(2) 0.0319(19) Uani 1 1 d . . .
H29G H 0.5339 -0.0158 0.5546 0.038 Uiso 1 1 calc R . .
H29H H 0.5008 -0.0775 0.5815 0.038 Uiso 1 1 calc R . .
C36 C 0.7657(5) 0.3453(4) 0.6788(3) 0.048(2) Uani 1 1 d . . .
H36 H 0.7845 0.3893 0.6829 0.058 Uiso 1 1 calc R . .
C1 C 0.3556(5) -0.0864(4) 0.6188(3) 0.046(2) Uani 1 1 d . . .
H1C H 0.3961 -0.1165 0.6167 0.055 Uiso 1 1 calc R . .
H1D H 0.3146 -0.1158 0.6184 0.055 Uiso 1 1 calc R . .
C32 C 0.7141(4) 0.1011(4) 0.6336(2) 0.0347(19) Uani 1 1 d . . .
H32E H 0.7631 0.0962 0.6409 0.042 Uiso 1 1 calc R . .
H32F H 0.7105 0.1186 0.6031 0.042 Uiso 1 1 calc R . .
C28 C 0.3635(5) 0.0183(4) 0.7463(2) 0.041(2) Uani 1 1 d . . .
H28 H 0.3664 0.0414 0.7737 0.050 Uiso 1 1 calc R . .
C27 C 0.4145(5) -0.0297(4) 0.7345(3) 0.049(2) Uani 1 1 d . . .
H27 H 0.4499 -0.0401 0.7548 0.059 Uiso 1 1 calc R . .
C15 C 0.3524(4) 0.2794(3) 0.6369(2) 0.0315(19) Uani 1 1 d . . .
H15G H 0.3680 0.3057 0.6628 0.038 Uiso 1 1 calc R . .
H15H H 0.3361 0.3125 0.6147 0.038 Uiso 1 1 calc R . .
C42 C 0.3586(4) 0.2274(4) 0.7475(2) 0.0351(19) Uani 1 1 d . . .
H42I H 0.3179 0.2169 0.7657 0.042 Uiso 1 1 calc R . .
H42J H 0.3556 0.2754 0.7381 0.042 Uiso 1 1 calc R . .
C55 C 0.1289(4) -0.0353(4) 0.6391(2) 0.0320(18) Uani 1 1 d . . .
H55K H 0.0922 -0.0641 0.6517 0.038 Uiso 1 1 calc R . .
H55L H 0.1145 0.0127 0.6418 0.038 Uiso 1 1 calc R . .
C54 C 0.0723(4) -0.0592(4) 0.5715(2) 0.040(2) Uani 1 1 d . . .
H54M H 0.0436 -0.0189 0.5778 0.048 Uiso 1 1 calc R . .
H54N H 0.0486 -0.0999 0.5830 0.048 Uiso 1 1 calc R . .
C43 C 0.3346(4) 0.2507(4) 0.5265(2) 0.0316(18) Uani 1 1 d . . .
H43O H 0.3764 0.2572 0.5086 0.038 Uiso 1 1 calc R . .
H43P H 0.3260 0.2931 0.5432 0.038 Uiso 1 1 calc R . .
C26 C 0.4131(4) -0.0615(4) 0.6939(3) 0.045(2) Uani 1 1 d . . .
H26 H 0.4489 -0.0917 0.6859 0.054 Uiso 1 1 calc R . .
C35 C 0.7940(4) 0.3024(4) 0.6483(3) 0.044(2) Uani 1 1 d . . .
H35 H 0.8316 0.3176 0.6312 0.053 Uiso 1 1 calc R . .
C45 C 0.1504(5) 0.2373(4) 0.5003(3) 0.046(2) Uani 1 1 d . . .
H45A H 0.1487 0.2853 0.4907 0.055 Uiso 1 1 calc R . .
H45B H 0.1124 0.2300 0.5213 0.055 Uiso 1 1 calc R . .
C49 C 0.1145(5) 0.0316(5) 0.3688(3) 0.055(3) Uani 1 1 d . . .
H49 H 0.1163 0.0407 0.3381 0.066 Uiso 1 1 calc R . .
C6 C 0.3010(4) -0.0096(4) 0.5081(3) 0.044(2) Uani 1 1 d . . .
H6 H 0.2670 -0.0183 0.4866 0.052 Uiso 1 1 calc R . .
C18 C 0.2440(4) 0.1415(3) 0.6967(2) 0.0269(18) Uani 1 1 d . . .
C37 C 0.7090(4) 0.3246(4) 0.7044(3) 0.0347(19) Uani 1 1 d . . .
H3 H 0.6896 0.3547 0.7253 0.042 Uiso 1 1 calc R . .
C22 C 0.2550(4) 0.0841(3) 0.7307(2) 0.0319(19) Uani 1 1 d . . .
H22C H 0.2680 0.1048 0.7592 0.038 Uiso 1 1 calc R . .
H22D H 0.2110 0.0602 0.7352 0.038 Uiso 1 1 calc R . .
N130 N 0.5793(5) 0.0230(4) 0.7559(3) 0.079(2) Uani 1 1 d U . .
C120 C 0.5530(5) 0.0566(4) 0.7298(3) 0.044(2) Uani 1 1 d U . .
C20 C 0.1713(5) 0.2010(4) 0.6439(2) 0.037(2) Uani 1 1 d . . .
H20 H 0.1277 0.2078 0.6309 0.045 Uiso 1 1 calc R . .
C21 C 0.2275(5) 0.2417(4) 0.6314(2) 0.037(2) Uani 1 1 d . . .
H21 H 0.2214 0.2745 0.6088 0.044 Uiso 1 1 calc R . .
C51 C 0.0982(4) -0.0465(4) 0.4294(2) 0.040(2) Uani 1 1 d . . .
H51 H 0.0892 -0.0909 0.4401 0.048 Uiso 1 1 calc R . .
C50 C 0.0998(5) -0.0340(4) 0.3827(3) 0.050(2) Uani 1 1 d . . .
H50 H 0.0912 -0.0693 0.3621 0.060 Uiso 1 1 calc R . .
C48 C 0.1268(5) 0.0848(4) 0.3981(3) 0.047(2) Uani 1 1 d . . .
H48 H 0.1360 0.1291 0.3872 0.056 Uiso 1 1 calc R . .
O102 O 0.4832(4) 0.2861(4) 0.4610(2) 0.094(2) Uani 1 1 d . . .
O101 O 0.4122(5) 0.2066(6) 0.4283(2) 0.129(4) Uani 1 1 d . . .
O103 O 0.4597(7) 0.3015(3) 0.3881(2) 0.159(5) Uani 1 1 d . . .
O104 O 0.5223(6) 0.2122(4) 0.4077(4) 0.170(5) Uani 1 1 d . . .
C46 C 0.1391(5) 0.1920(4) 0.4603(2) 0.047(2) Uani 1 1 d . . .
H46A H 0.0958 0.2043 0.4454 0.056 Uiso 1 1 calc R . .
H46B H 0.1770 0.1977 0.4391 0.056 Uiso 1 1 calc R . .
O140 O 0.0867(5) 0.1039(4) 0.5723(2) 0.102(3) Uani 1 1 d . . .

loop_
_atom_site_aniso_label
_atom_site_aniso_U_11
_atom_site_aniso_U_22
_atom_site_aniso_U_33
_atom_site_aniso_U_23
_atom_site_aniso_U_13
_atom_site_aniso_U_12
Tl01 0.0579(3) 0.03427(18) 0.0496(2) 0.00583(16) 0.01871(17) 0.00737(18)
Cl2 0.0546(17) 0.0551(13) 0.0501(14) 0.0076(12) 0.0064(12) -0.0003(12)
O1 0.029(3) 0.021(2) 0.022(2) -0.004(2) 0.012(2) 0.001(2)
O12 0.031(4) 0.022(2) 0.027(2) 0.005(2) 0.003(2) -0.006(2)
O3 0.026(3) 0.031(3) 0.029(3) -0.001(2) 0.002(2) -0.002(2)
O6 0.022(3) 0.028(2) 0.021(2) -0.005(2) 0.004(2) -0.001(2)
O2 0.039(4) 0.022(3) 0.032(3) -0.002(2) -0.003(2) 0.006(2)
O4 0.032(3) 0.024(2) 0.033(3) -0.005(2) -0.001(2) -0.004(2)
O5 0.027(3) 0.035(3) 0.019(2) -0.006(2) 0.001(2) -0.003(3)
O9 0.064(4) 0.029(3) 0.035(3) 0.008(2) -0.006(3) 0.000(3)
O7 0.026(3) 0.019(2) 0.026(2) 0.0046(19) 0.002(2) 0.002(2)
O11 0.023(3) 0.033(3) 0.033(3) 0.006(2) -0.006(2) 0.002(2)
O8 0.028(4) 0.040(3) 0.037(3) 0.010(2) -0.001(2) 0.002(2)
O10 0.058(4) 0.029(3) 0.031(3) 0.004(2) -0.007(2) -0.001(3)
C4 0.029(5) 0.031(4) 0.026(4) -0.006(3) 0.014(3) 0.004(4)
C16 0.031(6) 0.024(4) 0.024(4) -0.005(3) 0.009(3) 0.009(3)
C44 0.043(6) 0.040(4) 0.027(4) 0.011(3) 0.009(4) 0.006(4)
C38 0.019(5) 0.026(4) 0.036(4) 0.005(3) -0.007(3) 0.003(3)
C33 0.025(5) 0.043(4) 0.023(4) 0.017(3) -0.009(3) -0.005(4)
C10 0.023(5) 0.021(3) 0.023(4) 0.012(3) 0.004(3) -0.008(3)
C39 0.026(5) 0.027(4) 0.035(4) -0.004(3) -0.002(3) -0.003(3)
C19 0.023(5) 0.040(4) 0.037(4) -0.013(4) 0.003(4) -0.002(4)
C34 0.034(6) 0.053(5) 0.030(4) 0.008(4) -0.007(4) 0.003(5)
C110 0.035(5) 0.025(4) 0.034(4) -0.001(3) 0.013(3) -0.005(4)
C23 0.034(5) 0.027(4) 0.024(4) 0.016(3) -0.005(3) -0.013(4)
C17 0.033(5) 0.025(4) 0.022(4) -0.013(3) 0.008(3) 0.005(3)
C11 0.040(6) 0.016(3) 0.024(4) 0.009(3) 0.009(3) -0.005(3)
C8 0.026(5) 0.032(4) 0.023(4) 0.006(3) 0.007(3) 0.004(3)
C13 0.023(5) 0.033(4) 0.038(4) 0.021(4) -0.005(4) -0.013(4)
C53 0.042(6) 0.033(4) 0.044(5) 0.007(4) -0.016(4) -0.006(4)
C5 0.041(6) 0.048(5) 0.019(4) -0.006(3) 0.001(4) 0.010(4)
C3 0.024(5) 0.032(4) 0.028(4) -0.014(3) 0.008(3) 0.006(3)
C31 0.031(5) 0.036(4) 0.035(4) -0.006(3) -0.004(4) 0.014(4)
C41 0.042(6) 0.045(5) 0.029(4) -0.012(4) 0.009(4) -0.006(4)
C47 0.034(6) 0.036(4) 0.027(4) -0.002(3) -0.007(3) -0.001(4)
C25 0.034(6) 0.020(4) 0.046(5) 0.012(3) 0.016(4) -0.009(4)
C24 0.024(5) 0.021(4) 0.034(4) 0.011(3) 0.006(3) -0.007(3)
C52 0.038(6) 0.037(4) 0.034(4) -0.008(4) -0.011(4) 0.005(4)
C7 0.028(6) 0.032(4) 0.080(7) -0.021(5) 0.020(5) -0.010(4)
C9 0.025(5) 0.023(4) 0.019(4) 0.007(3) 0.005(3) -0.004(3)
C56 0.023(5) 0.030(4) 0.035(4) 0.004(3) 0.003(3) -0.013(4)
C40 0.036(5) 0.025(4) 0.031(4) -0.005(3) -0.006(4) 0.000(4)
C30 0.037(6) 0.031(4) 0.036(4) -0.002(3) 0.007(4) 0.015(4)
C2 0.029(5) 0.028(4) 0.043(4) -0.011(4) 0.010(4) -0.006(3)
C14 0.033(5) 0.029(4) 0.026(4) 0.012(3) 0.011(3) -0.004(4)
C12 0.044(6) 0.024(4) 0.027(4) 0.010(3) -0.006(4) -0.011(4)
C29 0.040(6) 0.024(4) 0.032(4) -0.007(3) 0.002(4) 0.007(4)
C36 0.040(6) 0.042(5) 0.063(6) 0.025(5) -0.018(5) -0.008(5)
C1 0.043(6) 0.027(4) 0.067(6) 0.001(4) 0.026(4) -0.003(4)
C32 0.017(5) 0.050(5) 0.037(4) 0.002(4) 0.000(3) 0.006(4)
C28 0.049(6) 0.042(5) 0.034(4) 0.021(4) -0.013(4) -0.024(5)
C27 0.029(6) 0.054(6) 0.064(6) 0.043(5) -0.020(4) -0.015(5)
C15 0.057(6) 0.017(4) 0.020(4) -0.003(3) 0.001(4) 0.007(4)
C42 0.031(6) 0.046(5) 0.028(4) -0.010(4) 0.009(4) 0.001(4)
C55 0.020(5) 0.031(4) 0.045(5) 0.006(4) 0.002(3) -0.006(3)
C54 0.034(6) 0.040(4) 0.045(5) 0.015(4) -0.010(4) -0.006(4)
C43 0.029(5) 0.034(4) 0.032(4) 0.018(3) 0.006(3) -0.005(4)
C26 0.031(6) 0.033(4) 0.072(6) 0.031(5) 0.011(5) 0.001(4)
C35 0.026(6) 0.056(6) 0.051(5) 0.031(5) -0.002(4) -0.007(4)
C45 0.055(7) 0.021(4) 0.061(5) 0.010(4) -0.007(5) 0.001(4)
C49 0.067(8) 0.076(7) 0.022(4) -0.003(5) 0.002(4) 0.000(6)
C6 0.026(5) 0.055(5) 0.050(5) -0.032(5) 0.000(4) 0.000(4)
C18 0.037(5) 0.025(4) 0.019(3) -0.009(3) 0.012(3) 0.001(4)
C37 0.027(5) 0.029(4) 0.048(5) 0.007(4) -0.007(4) 0.000(3)
C22 0.032(5) 0.040(4) 0.024(4) -0.004(3) 0.006(3) -0.009(4)
N130 0.077(3) 0.079(3) 0.080(3) 0.0070(19) -0.0091(19) -0.0040(19)
C120 0.044(3) 0.044(3) 0.044(3) 0.0025(19) -0.0023(19) -0.0059(19)
C20 0.036(6) 0.049(5) 0.028(4) -0.014(4) -0.006(4) 0.015(5)
C21 0.048(6) 0.026(4) 0.036(4) -0.005(3) 0.007(4) 0.016(4)
C51 0.043(6) 0.035(4) 0.044(5) 0.003(4) 0.004(4) 0.007(4)
C50 0.063(7) 0.052(6) 0.036(5) -0.009(4) 0.004(4) 0.009(5)
C48 0.057(7) 0.042(5) 0.042(5) 0.008(4) 0.005(4) -0.001(4)
O102 0.088(6) 0.125(6) 0.069(5) -0.005(5) -0.006(4) -0.020(5)
O101 0.094(7) 0.213(10) 0.081(5) -0.003(6) 0.000(4) -0.074(7)
O103 0.365(16) 0.050(5) 0.064(5) 0.017(4) 0.028(7) 0.052(7)
O104 0.168(11) 0.079(6) 0.262(12) 0.013(7) 0.124(9) 0.047(7)
C46 0.059(7) 0.042(5) 0.040(5) 0.007(4) -0.016(4) -0.003(4)
O140 0.107(7) 0.078(5) 0.122(6) 0.002(5) -0.006(5) -0.001(5)

loop_
_atom_type_symbol
_atom_type_description
_atom_type_scat_dispersion_real
_atom_type_scat_dispersion_imag
_atom_type_scat_source
C C 0.0033 0.0016 'International Tables Vol C Tables 4.2.6.8 and 6.1.1.4'
H H 0.0000 0.0000 'International Tables Vol C Tables 4.2.6.8 and 6.1.1.4'
O O 0.0106 0.0060 'International Tables Vol C Tables 4.2.6.8 and 6.1.1.4'
Tl Tl -2.8358 9.6688 'International Tables Vol C Tables 4.2.6.8 and 6.1.1.4'
Cl Cl 0.1484 0.1585 'International Tables Vol C Tables 4.2.6.8 and 6.1.1.4'
N N 0.0061 0.0033 'International Tables Vol C Tables 4.2.6.8 and 6.1.1.4'

loop_
_geom_angle_atom_site_label_1
_geom_angle_atom_site_label_2
_geom_angle_atom_site_label_3
_geom_angle
_geom_angle_site_symmetry_1
_geom_angle_site_symmetry_3
_geom_angle_publ_flag
O104 Cl2 O103 108.3(6) . . ?
O104 Cl2 O101 106.4(6) . . ?
O103 Cl2 O101 118.5(7) . . ?
O104 Cl2 O102 109.5(7) . . ?
O103 Cl2 O102 107.4(5) . . ?
O101 Cl2 O102 106.6(4) . . ?
C3 O1 C29 109.9(5) . . ?
C24 O12 C56 111.2(5) . . ?
C33 O3 C32 116.6(5) . . ?
C17 O6 C42 111.5(5) . . ?
C31 O2 C30 112.1(5) . . ?
C38 O4 C39 115.8(5) . . ?
C41 O5 C40 112.4(5) . . ?
C47 O9 C46 114.7(5) . . ?
C10 O7 C43 112.2(5) . . ?
C54 O11 C55 110.7(5) . . ?
C44 O8 C45 115.1(6) . . ?
C52 O10 C53 117.3(5) . . ?
C5 C4 C3 117.8(7) . . ?
C5 C4 C8 120.8(6) . . ?
C3 C4 C8 121.3(6) . . ?
C21 C16 C17 117.4(7) . . ?
C21 C16 C15 122.2(6) . . ?
C17 C16 C15 120.5(7) . . ?
O8 C44 C43 109.2(6) . . ?
O4 C38 C37 124.9(7) . . ?
O4 C38 C33 116.4(6) . . ?
C37 C38 C33 118.7(7) . . ?
C34 C33 O3 125.0(7) . . ?
C34 C33 C38 119.8(7) . . ?
O3 C33 C38 115.2(6) . . ?
C9 C10 C11 122.2(7) . . ?
C9 C10 O7 117.1(6) . . ?
C11 C10 O7 120.7(6) . . ?
O4 C39 C40 110.0(5) . . ?
C20 C19 C18 122.0(7) . . ?
C35 C34 C33 119.6(8) . . ?
C28 C23 C24 117.6(7) . . ?
C28 C23 C22 120.2(7) . . ?
C24 C23 C22 122.3(6) . . ?
O6 C17 C16 119.5(6) . . ?
O6 C17 C18 119.5(6) . . ?
C16 C17 C18 121.0(7) . . ?
C12 C11 C10 118.0(7) . . ?
C12 C11 C15 120.7(6) . . ?
C10 C11 C15 121.2(7) . . ?
C9 C8 C4 115.3(5) . . ?
C12 C13 C14 119.7(7) . . ?
O10 C53 C54 108.2(6) . . ?
C4 C5 C6 121.3(7) . . ?
O1 C3 C4 119.4(6) . . ?
O1 C3 C2 120.2(6) . . ?
C4 C3 C2 120.5(7) . . ?
O2 C31 C32 109.3(5) . . ?
O5 C41 C42 111.6(6) . . ?
C48 C47 O9 126.4(7) . . ?
C48 C47 C52 119.3(7) . . ?
O9 C47 C52 114.3(6) . . ?
C24 C25 C26 116.8(7) . . ?
C24 C25 C1 122.7(7) . . ?
C26 C25 C1 120.5(7) . . ?
C25 C24 C23 123.6(7) . . ?
C25 C24 O12 118.1(6) . . ?
C23 C24 O12 118.1(6) . . ?
C51 C52 O10 123.8(7) . . ?
C51 C52 C47 119.9(7) . . ?
O10 C52 C47 116.3(6) . . ?
C2 C7 C6 123.0(8) . . ?
C14 C9 C10 117.0(6) . . ?
C14 C9 C8 120.1(6) . . ?
C10 C9 C8 122.8(6) . . ?
O12 C56 C55 111.1(5) . . ?
O5 C40 C39 108.7(5) . . ?
O2 C30 C29 111.7(6) . . ?
C7 C2 C3 118.5(7) . . ?
C7 C2 C1 120.4(7) . . ?
C3 C2 C1 121.1(7) . . ?
C13 C14 C9 121.9(7) . . ?
C13 C12 C11 120.9(7) . . ?
O1 C29 C30 111.0(5) . . ?
C35 C36 C37 120.7(8) . . ?
C2 C1 C25 116.2(6) . . ?
O3 C32 C31 109.1(6) . . ?
C23 C28 C27 120.5(8) . . ?
C26 C27 C28 120.8(7) . . ?
C16 C15 C11 116.6(5) . . ?
O6 C42 C41 109.6(6) . . ?
O11 C55 C56 111.7(6) . . ?
O11 C54 C53 109.9(7) . . ?
O7 C43 C44 109.4(6) . . ?
C27 C26 C25 120.6(8) . . ?
C36 C35 C34 121.4(8) . . ?
O8 C45 C46 114.0(7) . . ?
C50 C49 C48 122.6(7) . . ?
C7 C6 C5 118.5(7) . . ?
C19 C18 C17 117.8(6) . . ?
C19 C18 C22 121.8(6) . . ?
C17 C18 C22 120.3(7) . . ?
C36 C37 C38 119.7(8) . . ?
C23 C22 C18 114.9(5) . . ?
N130 C120 C110 178.9(10) . . ?
C19 C20 C21 119.0(7) . . ?
C16 C21 C20 122.6(7) . . ?
C52 C51 C50 120.4(7) . . ?
C49 C50 C51 117.5(7) . . ?
C47 C48 C49 120.3(7) . . ?
O9 C46 C45 107.6(6) . . ?

loop_
_geom_bond_atom_site_label_1
_geom_bond_atom_site_label_2
_geom_bond_distance
_geom_bond_site_symmetry_2
_geom_bond_publ_flag
Tl01 O140 2.739(9) . ?
Cl2 O104 1.340(9) . ?
Cl2 O103 1.349(7) . ?
Cl2 O101 1.407(8) . ?
Cl2 O102 1.424(7) . ?
O1 C3 1.391(8) . ?
O1 C29 1.436(8) . ?
O12 C24 1.401(8) . ?
O12 C56 1.440(8) . ?
O3 C33 1.393(8) . ?
O3 C32 1.409(8) . ?
O6 C17 1.358(8) . ?
O6 C42 1.441(7) . ?
O2 C31 1.407(8) . ?
O2 C30 1.423(8) . ?
O4 C38 1.337(8) . ?
O4 C39 1.433(7) . ?
O5 C41 1.399(8) . ?
O5 C40 1.412(8) . ?
O9 C47 1.364(8) . ?
O9 C46 1.440(8) . ?
O7 C10 1.400(8) . ?
O7 C43 1.413(7) . ?
O11 C54 1.412(9) . ?
O11 C55 1.421(8) . ?
O8 C44 1.402(8) . ?
O8 C45 1.417(9) . ?
O10 C52 1.368(8) . ?
O10 C53 1.431(8) . ?
C4 C5 1.377(10) . ?
C4 C3 1.403(9) . ?
C4 C8 1.521(9) . ?
C16 C21 1.368(10) . ?
C16 C17 1.404(9) . ?
C16 C15 1.495(10) . ?
C44 C43 1.490(10) . ?
C38 C37 1.402(9) . ?
C38 C33 1.406(10) . ?
C33 C34 1.384(10) . ?
C10 C9 1.386(9) . ?
C10 C11 1.398(8) . ?
C39 C40 1.489(9) . ?
C19 C20 1.354(10) . ?
C19 C18 1.384(10) . ?
C34 C35 1.378(11) . ?
C110 C120 1.429(10) . ?
C23 C28 1.360(10) . ?
C23 C24 1.393(9) . ?
C23 C22 1.500(10) . ?
C17 C18 1.409(10) . ?
C11 C12 1.375(10) . ?
C11 C15 1.498(10) . ?
C8 C9 1.490(8) . ?
C13 C12 1.370(10) . ?
C13 C14 1.377(9) . ?
C53 C54 1.495(9) . ?
C5 C6 1.380(10) . ?
C3 C2 1.408(10) . ?
C31 C32 1.493(9) . ?
C41 C42 1.458(10) . ?
C47 C48 1.354(10) . ?
C47 C52 1.408(10) . ?
C25 C24 1.367(10) . ?
C25 C26 1.404(11) . ?
C25 C1 1.517(10) . ?
C52 C51 1.367(9) . ?
C7 C2 1.326(11) . ?
C7 C6 1.378(11) . ?
C9 C14 1.378(10) . ?
C56 C55 1.476(9) . ?
C30 C29 1.489(10) . ?
C2 C1 1.512(10) . ?
C36 C35 1.342(11) . ?
C36 C37 1.385(11) . ?
C28 C27 1.391(11) . ?
C27 C26 1.356(11) . ?
C45 C46 1.490(10) . ?
C49 C50 1.361(11) . ?
C49 C48 1.367(10) . ?
C18 C22 1.514(9) . ?
N130 C120 1.132(10) . ?
C20 C21 1.386(11) . ?
C51 C50 1.411(9) . ?

loop_
_cod_related_entry_id
_cod_related_entry_database
_cod_related_entry_code
1 ChemSpider 30660999
